data_2225997
loop_
_publ_author_name
'Kalyanaraman, L.'
'Mohan Kumar, R.'
'Vishweshwar, Peddy'
'Pichai, R.'
'Narasimhan, S.'

_publ_section_title
;
 5-Methoxy-2,2-dimethyl-6-[(2<i>E</i>)-2-methylbut-2-enoyl]-10-phenyl-2<i>H</i>,8<i>H</i>-pyrano[2,3-<i>f</i>]chromen-8-one
 (calophyllolide)
;
_journal_coeditor_code TK2651
_journal_issue 5
_journal_name_full 'Acta Crystallographica Section E'
_journal_page_first o1115
_journal_paper_doi 10.1107/S1600536810013577
_journal_volume 66
_journal_year 2010
_chemical_formula_iupac 'C26 H24 O5'
_chemical_formula_moiety 'C26 H24 O5'
_chemical_formula_sum 'C26 H24 O5'
_chemical_formula_weight 416.47
_chemical_name_common
;
calophyllolide
;
_chemical_name_systematic
;
5-Methoxy-2,2-dimethyl-6-[(2<i>E</i>)-2-methylbut-2-enoyl]-10-phenyl-
2<i>H</i>,8<i>H</i>-pyrano[2,3-<i>f</i>]chromen-8-one
;
_space_group_IT_number 2
_symmetry_cell_setting triclinic
_symmetry_space_group_name_Hall '-P 1'
_symmetry_space_group_name_H-M 'P -1'
_cell_angle_alpha 96.238(8)
_cell_angle_beta 104.041(5)
_cell_angle_gamma 110.301(8)
_cell_formula_units_Z 2
_cell_length_a 8.943(3)
_cell_length_b 11.559(4)
_cell_length_c 12.171(3)
_cell_measurement_reflns_used 4735
_cell_measurement_temperature 298
_cell_measurement_theta_max 27.4
_cell_measurement_theta_min 2.5
_cell_volume 1118.7(6)
_computing_cell_refinement 'CrystalClear (Rigaku, 2005)'
_computing_data_collection 'CrystalClear (Rigaku, 2005)'
_computing_data_reduction 'CrystalStructure (Molecular Structure Corporation & Rigaku, 2006)'
_computing_molecular_graphics 'X-SEED (Barbour, 2001)'
_computing_publication_material 'CrystalStructure (Molecular Structure Corporation & Rigaku, 2006)'
_computing_structure_refinement 'CRYSTALS (Betteridge <i>et al.</i>,  2003)'
_computing_structure_solution 'SIR2004 (Burla <i>et al.</i>,  2005)'
_diffrn_ambient_temperature 298
_diffrn_detector_area_resol_mean 7.31
_diffrn_measured_fraction_theta_full 0.966
_diffrn_measured_fraction_theta_max 0.943
_diffrn_measurement_device_type 'Rigaku Mercury'
_diffrn_measurement_method \w
_diffrn_radiation_type 'Mo K\a'
_diffrn_radiation_wavelength 0.71070
_diffrn_reflns_av_R_equivalents 0.055
_diffrn_reflns_limit_h_max 11
_diffrn_reflns_limit_h_min -11
_diffrn_reflns_limit_k_max 11
_diffrn_reflns_limit_k_min -14
_diffrn_reflns_limit_l_max 15
_diffrn_reflns_limit_l_min -15
_diffrn_reflns_number 12333
_diffrn_reflns_theta_full 26.50
_diffrn_reflns_theta_max 27.41
_exptl_absorpt_coefficient_mu 0.085
_exptl_absorpt_correction_type none
_exptl_crystal_colour colorless
_exptl_crystal_density_diffrn 1.236
_exptl_crystal_density_method 'not measured'
_exptl_crystal_description prism
_exptl_crystal_F_000 440.00
_exptl_crystal_size_max 0.50
_exptl_crystal_size_mid 0.50
_exptl_crystal_size_min 0.50
_refine_diff_density_max 0.34
_refine_diff_density_min -0.31
_refine_ls_extinction_method none
_refine_ls_goodness_of_fit_ref 0.956
_refine_ls_hydrogen_treatment constr
_refine_ls_number_parameters 304
_refine_ls_number_reflns 4480
_refine_ls_R_factor_gt 0.0777
_refine_ls_shift/su_max 0.0180
_refine_ls_structure_factor_coef Fsqd
_refine_ls_weighting_details
;
Chebychev polynomial with 3 parameters (Carruthers & Watkin, 1979):
26851.8000, 36815.3000, 10053.3000
;
_refine_ls_weighting_scheme calc
_refine_ls_wR_factor_ref 0.0922
_reflns_number_gt 2706
_reflns_number_total 4480
_reflns_threshold_expression F^2^>2\s(F^2^)
_cod_data_source_file tk2651.cif
_cod_data_source_block I
_cod_database_code 2225997

loop_
_symmetry_equiv_pos_site_id
_symmetry_equiv_pos_as_xyz
1 +X,+Y,+Z
2 -X,-Y,-Z

loop_
_atom_site_aniso_label
_atom_site_aniso_U_11
_atom_site_aniso_U_22
_atom_site_aniso_U_33
_atom_site_aniso_U_12
_atom_site_aniso_U_13
_atom_site_aniso_U_23
O1 0.0749(8) 0.0356(5) 0.0624(7) 0.0231(5) 0.0257(6) 0.0064(5)
O2 0.1485(16) 0.0520(8) 0.0941(12) 0.0577(9) 0.0467(11) 0.0257(7)
O3 0.0728(8) 0.0364(6) 0.0526(7) 0.0220(5) 0.0166(6) 0.0006(5)
O4 0.0794(9) 0.0817(9) 0.0477(7) 0.0397(8) 0.0165(6) 0.0176(6)
O5 0.0764(11) 0.1121(14) 0.1056(14) -0.0198(10) 0.0414(10) -0.0323(11)
C1 0.0890(14) 0.0468(10) 0.0662(12) 0.0374(10) 0.0333(11) 0.0212(9)
C2 0.0729(13) 0.0520(10) 0.0637(12) 0.0328(9) 0.0215(10) 0.0180(9)
C3 0.0525(9) 0.0482(9) 0.0495(9) 0.0226(8) 0.0214(7) 0.0137(7)
C4 0.0584(10) 0.0343(7) 0.0465(9) 0.0180(7) 0.0216(7) 0.0068(6)
C5 0.0688(11) 0.0441(8) 0.0489(9) 0.0269(8) 0.0256(8) 0.0124(7)
C6 0.0617(11) 0.0575(10) 0.0430(9) 0.0266(8) 0.0207(8) 0.0140(7)
C7 0.0533(10) 0.0438(8) 0.0486(9) 0.0175(7) 0.0196(7) 0.0060(7)
C8 0.0539(9) 0.0328(7) 0.0514(9) 0.0179(7) 0.0214(8) 0.0055(6)
C9 0.0520(9) 0.0362(7) 0.0413(8) 0.0194(7) 0.0183(7) 0.0086(6)
C10 0.0787(13) 0.0371(8) 0.0656(12) 0.0253(8) 0.0287(10) 0.0042(7)
C11 0.1114(18) 0.0362(9) 0.0839(15) 0.0360(11) 0.0336(13) 0.0157(9)
C12 0.1012(16) 0.0529(10) 0.0658(13) 0.0406(11) 0.0283(12) 0.0234(9)
C13 0.1012(18) 0.0680(13) 0.1079(19) 0.0420(13) 0.0576(16) 0.0221(12)
C14 0.0934(17) 0.0468(11) 0.0952(17) 0.0213(11) 0.0294(13) -0.0107(10)
C15 0.0966(18) 0.119(2) 0.0764(16) 0.0670(17) 0.0208(13) 0.0192(14)
C16 0.0543(11) 0.0483(9) 0.0573(11) 0.0117(8) 0.0144(8) 0.0015(8)
C17 0.0714(12) 0.0495(9) 0.0412(9) 0.0298(9) 0.0105(8) 0.0034(7)
C18 0.0734(13) 0.0721(12) 0.0526(11) 0.0333(11) 0.0244(9) 0.0116(9)
C19 0.114(2) 0.148(2) 0.0715(16) 0.055(2) 0.0482(16) 0.0263(16)
C20 0.122(2) 0.0685(14) 0.0641(14) 0.0308(14) 0.0172(13) -0.0123(11)
C21 0.0577(10) 0.0509(9) 0.0486(9) 0.0192(8) 0.0136(8) 0.0150(7)
C22 0.0653(13) 0.0826(14) 0.0635(13) 0.0144(11) 0.0186(10) 0.0149(11)
C23 0.0701(15) 0.0864(16) 0.0759(15) 0.0031(12) 0.0088(12) 0.0147(13)
C24 0.0828(17) 0.0856(17) 0.0683(15) 0.0129(14) -0.0020(13) -0.0004(13)
C25 0.0934(19) 0.120(2) 0.0559(13) 0.0087(16) 0.0222(13) -0.0095(14)
C26 0.0747(15) 0.0923(17) 0.0604(13) 0.0053(13) 0.0248(11) -0.0031(12)

loop_
_atom_site_type_symbol
_atom_site_label
_atom_site_fract_x
_atom_site_fract_y
_atom_site_fract_z
_atom_site_U_iso_or_equiv
_atom_site_thermal_displace_type
_atom_site_calc_flag
_atom_site_refinement_flags
_atom_site_occupancy
O O1 0.76337(17) 1.04526(10) 0.54924(11) 0.0565(4) Uani . . 1.000
O O2 0.6788(2) 1.17903(13) 0.46095(14) 0.0901(7) Uani . . 1.000
O O3 0.61388(16) 0.61390(10) 0.36909(10) 0.0549(4) Uani . . 1.000
O O4 0.97605(19) 0.78784(14) 0.75890(11) 0.0674(5) Uani . . 1.000
O O5 1.1027(2) 1.10050(18) 0.75198(16) 0.1159(8) Uani . . 1.000
C C1 0.6716(2) 1.07075(17) 0.45404(18) 0.0615(7) Uani . . 1.000
C C2 0.5705(2) 0.96723(17) 0.35769(17) 0.0598(7) Uani . . 1.000
C C3 0.5714(2) 0.85017(16) 0.35387(15) 0.0478(5) Uani . . 1.000
C C4 0.7000(2) 0.71305(14) 0.46131(14) 0.0454(5) Uani . . 1.000
C C5 0.7989(2) 0.69796(16) 0.56201(15) 0.0508(5) Uani . . 1.000
C C6 0.8849(2) 0.80206(17) 0.65664(15) 0.0519(6) Uani . . 1.000
C C7 0.8693(2) 0.91656(15) 0.65085(15) 0.0484(5) Uani . . 1.000
C C8 0.7687(2) 0.92695(14) 0.54971(15) 0.0449(5) Uani . . 1.000
C C9 0.6773(2) 0.82733(14) 0.45266(13) 0.0417(5) Uani . . 1.000
C C10 0.6832(2) 0.51684(16) 0.35424(17) 0.0589(6) Uani . . 1.000
C C11 0.7414(3) 0.48607(17) 0.4694(2) 0.0740(8) Uani . . 1.000
C C12 0.8001(3) 0.57273(18) 0.56640(19) 0.0688(8) Uani . . 1.000
C C13 0.8261(3) 0.5703(2) 0.3035(2) 0.0845(10) Uani . . 1.000
C C14 0.5371(3) 0.40608(18) 0.2700(2) 0.0821(9) Uani . . 1.000
C C15 1.1373(3) 0.7892(2) 0.7603(2) 0.0913(10) Uani . . 1.000
C C16 0.9666(2) 1.02968(17) 0.75119(16) 0.0569(6) Uani . . 1.000
C C17 0.8941(2) 1.05157(16) 0.84342(15) 0.0540(6) Uani . . 1.000
C C18 0.7537(2) 0.9633(2) 0.84800(17) 0.0637(7) Uani . . 1.000
C C19 0.6672(3) 0.9685(3) 0.9381(2) 0.1058(11) Uani . . 1.000
C C20 0.9897(3) 1.1736(2) 0.9313(2) 0.0908(9) Uani . . 1.000
C C21 0.4565(2) 0.74887(17) 0.24960(15) 0.0530(5) Uani . . 1.000
C C22 0.3021(2) 0.6686(2) 0.25190(19) 0.0747(8) Uani . . 1.000
C C23 0.1968(3) 0.5724(2) 0.1561(2) 0.0879(9) Uani . . 1.000
C C24 0.2434(3) 0.5585(2) 0.0590(2) 0.0906(9) Uani . . 1.000
C C25 0.3941(3) 0.6396(2) 0.0550(2) 0.1014(10) Uani . . 1.000
C C26 0.5003(3) 0.7362(2) 0.14927(19) 0.0842(9) Uani . . 1.000
H H2 0.50080 0.98190 0.29290 0.0750 Uiso calc R 1.000
H H11 0.73470 0.40280 0.47280 0.0930 Uiso calc R 1.000
H H12 0.84350 0.55350 0.63820 0.0880 Uiso calc R 1.000
H H18 0.70430 0.88900 0.78860 0.0790 Uiso calc R 1.000
H H22 0.26760 0.67840 0.31910 0.0850 Uiso calc R 1.000
H H23 0.09120 0.51610 0.15790 0.0930 Uiso calc R 1.000
H H24 0.17210 0.49190 -0.00560 0.0950 Uiso calc R 1.000
H H25 0.42410 0.63110 -0.01430 0.1080 Uiso calc R 1.000
H H26 0.60490 0.79210 0.14550 0.0910 Uiso calc R 1.000
H H131 0.90770 0.53590 0.32850 0.1110 Uiso calc R 1.000
H H132 0.87580 0.65960 0.32870 0.1110 Uiso calc R 1.000
H H133 0.78370 0.54880 0.22140 0.1110 Uiso calc R 1.000
H H141 0.47650 0.35420 0.31270 0.0950 Uiso calc R 1.000
H H142 0.57630 0.35810 0.22430 0.0940 Uiso calc R 1.000
H H143 0.46610 0.43660 0.22100 0.0950 Uiso calc R 1.000
H H151 1.12660 0.70530 0.73490 0.1170 Uiso calc R 1.000
H H152 1.21370 0.82260 0.83630 0.1170 Uiso calc R 1.000
H H153 1.17770 0.83980 0.70910 0.1170 Uiso calc R 1.000
H H191 0.55050 0.92150 0.90490 0.1330 Uiso calc R 1.000
H H192 0.70940 0.93440 1.00040 0.1340 Uiso calc R 1.000
H H193 0.68690 1.05410 0.96610 0.1340 Uiso calc R 1.000
H H201 0.91510 1.20110 0.95980 0.1020 Uiso calc R 1.000
H H202 1.06610 1.16130 0.99370 0.1020 Uiso calc R 1.000
H H203 1.04970 1.23560 0.89570 0.1020 Uiso calc R 1.000

loop_
_atom_type_symbol
_atom_type_description
_atom_type_scat_dispersion_real
_atom_type_scat_dispersion_imag
_atom_type_scat_source
C C 0.003 0.002
;
International Tables for Crystallography
(1992, Vol. C, Tables 4.2.6.8 and 6.1.1.4)
;
H H 0.000 0.000
;
International Tables for Crystallography
(1992, Vol. C, Table 6.1.1.4)
;
O O 0.011 0.006
;
International Tables for Crystallography
(1992, Vol. C, Tables 4.2.6.8 and 6.1.1.4)
;

loop_
_geom_angle_atom_site_label_1
_geom_angle_atom_site_label_2
_geom_angle_atom_site_label_3
_geom_angle_site_symmetry_1
_geom_angle_site_symmetry_2
_geom_angle_site_symmetry_3
_geom_angle
_geom_angle_publ_flag
C1 O1 C8 . . . 121.76(14) no
C4 O3 C10 . . . 117.74(14) no
C6 O4 C15 . . . 115.00(16) no
O1 C1 O2 . . . 116.84(18) no
O1 C1 C2 . . . 117.20(16) no
O2 C1 C2 . . . 125.90(19) no
C1 C2 C3 . . . 123.13(18) no
C2 C3 C9 . . . 118.60(16) no
C2 C3 C21 . . . 118.10(17) no
C9 C3 C21 . . . 123.24(15) no
O3 C4 C5 . . . 120.05(15) no
O3 C4 C9 . . . 117.64(15) no
C5 C4 C9 . . . 122.22(15) no
C4 C5 C6 . . . 118.71(16) no
C4 C5 C12 . . . 117.92(16) no
C6 C5 C12 . . . 123.27(17) no
O4 C6 C5 . . . 119.82(17) no
O4 C6 C7 . . . 119.10(16) no
C5 C6 C7 . . . 120.92(16) no
C6 C7 C8 . . . 118.42(16) no
C6 C7 C16 . . . 120.80(16) no
C8 C7 C16 . . . 120.72(15) no
O1 C8 C7 . . . 115.05(15) no
O1 C8 C9 . . . 120.94(15) no
C7 C8 C9 . . . 124.01(15) no
C3 C9 C4 . . . 126.22(15) no
C3 C9 C8 . . . 118.14(15) no
C4 C9 C8 . . . 115.64(15) no
O3 C10 C11 . . . 109.14(16) no
O3 C10 C13 . . . 107.16(15) no
O3 C10 C14 . . . 103.60(16) no
C11 C10 C13 . . . 111.86(19) no
C11 C10 C14 . . . 112.31(16) no
C13 C10 C14 . . . 112.28(18) no
C10 C11 C12 . . . 121.01(18) no
C5 C12 C11 . . . 119.6(2) no
O5 C16 C7 . . . 118.35(18) no
O5 C16 C17 . . . 121.52(18) no
C7 C16 C17 . . . 120.12(16) no
C16 C17 C18 . . . 119.84(17) no
C16 C17 C20 . . . 116.41(18) no
C18 C17 C20 . . . 123.71(19) no
C17 C18 C19 . . . 126.6(2) no
C3 C21 C22 . . . 120.04(17) no
C3 C21 C26 . . . 121.08(18) no
C22 C21 C26 . . . 118.86(19) no
C21 C22 C23 . . . 120.1(2) no
C22 C23 C24 . . . 120.4(2) no
C23 C24 C25 . . . 119.8(2) no
C24 C25 C26 . . . 120.7(2) no
C21 C26 C25 . . . 120.1(2) no
C1 C2 H2 . . . 118.00 no
C3 C2 H2 . . . 118.00 no
C10 C11 H11 . . . 119.00 no
C12 C11 H11 . . . 120.00 no
C5 C12 H12 . . . 120.00 no
C11 C12 H12 . . . 120.00 no
C10 C13 H131 . . . 110.00 no
C10 C13 H132 . . . 110.00 no
C10 C13 H133 . . . 109.00 no
H131 C13 H132 . . . 109.00 no
H131 C13 H133 . . . 110.00 no
H132 C13 H133 . . . 109.00 no
C10 C14 H141 . . . 109.00 no
C10 C14 H142 . . . 110.00 no
C10 C14 H143 . . . 109.00 no
H141 C14 H142 . . . 109.00 no
H141 C14 H143 . . . 109.00 no
H142 C14 H143 . . . 110.00 no
O4 C15 H151 . . . 109.00 no
O4 C15 H152 . . . 111.00 no
O4 C15 H153 . . . 109.00 no
H151 C15 H152 . . . 109.00 no
H151 C15 H153 . . . 110.00 no
H152 C15 H153 . . . 109.00 no
C17 C18 H18 . . . 117.00 no
C19 C18 H18 . . . 117.00 no
C18 C19 H191 . . . 110.00 no
C18 C19 H192 . . . 110.00 no
C18 C19 H193 . . . 109.00 no
H191 C19 H192 . . . 110.00 no
H191 C19 H193 . . . 109.00 no
H192 C19 H193 . . . 109.00 no
C17 C20 H201 . . . 110.00 no
C17 C20 H202 . . . 109.00 no
C17 C20 H203 . . . 109.00 no
H201 C20 H202 . . . 110.00 no
H201 C20 H203 . . . 109.00 no
H202 C20 H203 . . . 109.00 no
C21 C22 H22 . . . 120.00 no
C23 C22 H22 . . . 120.00 no
C22 C23 H23 . . . 120.00 no
C24 C23 H23 . . . 119.00 no
C23 C24 H24 . . . 120.00 no
C25 C24 H24 . . . 120.00 no
C24 C25 H25 . . . 119.00 no
C26 C25 H25 . . . 120.00 no
C21 C26 H26 . . . 120.00 no
C25 C26 H26 . . . 120.00 no

loop_
_geom_bond_atom_site_label_1
_geom_bond_atom_site_label_2
_geom_bond_site_symmetry_1
_geom_bond_site_symmetry_2
_geom_bond_distance
_geom_bond_publ_flag
O1 C1 . . 1.372(2) no
O1 C8 . . 1.385(2) no
O2 C1 . . 1.223(2) no
O3 C4 . . 1.362(2) no
O3 C10 . . 1.473(2) no
O4 C6 . . 1.373(2) no
O4 C15 . . 1.433(3) no
O5 C16 . . 1.205(3) no
C1 C2 . . 1.433(3) no
C2 C3 . . 1.352(3) no
C3 C9 . . 1.450(2) no
C3 C21 . . 1.499(3) no
C4 C5 . . 1.394(2) no
C4 C9 . . 1.415(2) no
C5 C6 . . 1.412(3) no
C5 C12 . . 1.458(3) no
C6 C7 . . 1.386(3) no
C7 C8 . . 1.382(3) no
C7 C16 . . 1.519(3) no
C8 C9 . . 1.404(2) no
C10 C11 . . 1.498(3) no
C10 C13 . . 1.521(3) no
C10 C14 . . 1.517(3) no
C11 C12 . . 1.323(3) no
C16 C17 . . 1.466(3) no
C17 C18 . . 1.333(3) no
C17 C20 . . 1.502(3) no
C18 C19 . . 1.495(3) no
C21 C22 . . 1.380(3) no
C21 C26 . . 1.378(3) no
C22 C23 . . 1.393(3) no
C23 C24 . . 1.357(4) no
C24 C25 . . 1.365(4) no
C25 C26 . . 1.386(3) no
C2 H2 . . 0.9500 no
C11 H11 . . 0.9500 no
C12 H12 . . 0.9500 no
C13 H131 . . 0.9500 no
C13 H132 . . 0.9500 no
C13 H133 . . 0.9500 no
C14 H141 . . 0.9500 no
C14 H142 . . 0.9500 no
C14 H143 . . 0.9500 no
C15 H151 . . 0.9500 no
C15 H152 . . 0.9500 no
C15 H153 . . 0.9500 no
C18 H18 . . 0.9500 no
C19 H191 . . 0.9500 no
C19 H192 . . 0.9500 no
C19 H193 . . 0.9500 no
C20 H201 . . 0.9500 no
C20 H202 . . 0.9500 no
C20 H203 . . 0.9500 no
C22 H22 . . 0.9500 no
C23 H23 . . 0.9500 no
C24 H24 . . 0.9500 no
C25 H25 . . 0.9500 no
C26 H26 . . 0.9500 no

loop_
_geom_hbond_atom_site_label_D
_geom_hbond_atom_site_label_H
_geom_hbond_atom_site_label_A
_geom_hbond_site_symmetry_A
_geom_hbond_distance_DH
_geom_hbond_distance_HA
_geom_hbond_distance_DA
_geom_hbond_angle_DHA
_geom_hbond_publ_flag
C11 H11 O2 1_545 0.95 2.44 3.381(3) 172 yes
C26 H26 O5 2_776 0.95 2.40 3.225(3) 145 yes

loop_
_geom_torsion_atom_site_label_1
_geom_torsion_atom_site_label_2
_geom_torsion_atom_site_label_3
_geom_torsion_atom_site_label_4
_geom_torsion_site_symmetry_1
_geom_torsion_site_symmetry_2
_geom_torsion_site_symmetry_3
_geom_torsion_site_symmetry_4
_geom_torsion
_geom_torsion_publ_flag
C8 O1 C1 O2 . . . . -177.92(18) no
C8 O1 C1 C2 . . . . 4.8(3) no
C1 O1 C8 C7 . . . . 178.65(17) no
C1 O1 C8 C9 . . . . -1.1(3) no
C10 O3 C4 C5 . . . . -28.4(2) no
C10 O3 C4 C9 . . . . 155.07(16) no
C4 O3 C10 C11 . . . . 43.8(2) no
C4 O3 C10 C13 . . . . -77.49(19) no
C4 O3 C10 C14 . . . . 163.64(15) no
C15 O4 C6 C5 . . . . 79.4(2) no
C15 O4 C6 C7 . . . . -105.2(2) no
O1 C1 C2 C3 . . . . -4.8(3) no
O2 C1 C2 C3 . . . . 178.1(2) no
C1 C2 C3 C9 . . . . 1.1(3) no
C1 C2 C3 C21 . . . . 178.37(18) no
C2 C3 C9 C4 . . . . -176.70(19) no
C2 C3 C9 C8 . . . . 2.6(3) no
C21 C3 C9 C4 . . . . 6.2(3) no
C21 C3 C9 C8 . . . . -174.46(17) no
C2 C3 C21 C22 . . . . -95.7(2) no
C2 C3 C21 C26 . . . . 82.5(3) no
C9 C3 C21 C22 . . . . 81.4(3) no
C9 C3 C21 C26 . . . . -100.4(2) no
O3 C4 C5 C6 . . . . -179.18(17) no
O3 C4 C5 C12 . . . . -2.8(3) no
C9 C4 C5 C6 . . . . -2.8(3) no
C9 C4 C5 C12 . . . . 173.62(19) no
O3 C4 C9 C3 . . . . -0.6(3) no
O3 C4 C9 C8 . . . . -179.93(16) no
C5 C4 C9 C3 . . . . -177.06(18) no
C5 C4 C9 C8 . . . . 3.6(3) no
C4 C5 C6 O4 . . . . 176.58(18) no
C4 C5 C6 C7 . . . . 1.2(3) no
C12 C5 C6 O4 . . . . 0.4(3) no
C12 C5 C6 C7 . . . . -175.0(2) no
C4 C5 C12 C11 . . . . 15.4(3) no
C6 C5 C12 C11 . . . . -168.4(2) no
O4 C6 C7 C8 . . . . -176.02(18) no
O4 C6 C7 C16 . . . . 6.7(3) no
C5 C6 C7 C8 . . . . -0.6(3) no
C5 C6 C7 C16 . . . . -177.87(17) no
C6 C7 C8 O1 . . . . -178.13(17) no
C6 C7 C8 C9 . . . . 1.6(3) no
C16 C7 C8 O1 . . . . -0.9(3) no
C16 C7 C8 C9 . . . . 178.89(18) no
C6 C7 C16 O5 . . . . 90.6(2) no
C6 C7 C16 C17 . . . . -90.1(2) no
C8 C7 C16 O5 . . . . -86.6(3) no
C8 C7 C16 C17 . . . . 92.8(2) no
O1 C8 C9 C3 . . . . -2.7(3) no
O1 C8 C9 C4 . . . . 176.71(16) no
C7 C8 C9 C3 . . . . 177.57(18) no
C7 C8 C9 C4 . . . . -3.0(3) no
O3 C10 C11 C12 . . . . -31.7(3) no
C13 C10 C11 C12 . . . . 86.8(3) no
C14 C10 C11 C12 . . . . -145.9(3) no
C10 C11 C12 C5 . . . . 3.7(4) no
O5 C16 C17 C18 . . . . -171.3(2) no
O5 C16 C17 C20 . . . . 6.4(3) no
C7 C16 C17 C18 . . . . 9.4(3) no
C7 C16 C17 C20 . . . . -172.87(17) no
C16 C17 C18 C19 . . . . 177.6(2) no
C20 C17 C18 C19 . . . . 0.1(3) no
C3 C21 C22 C23 . . . . -178.4(2) no
C26 C21 C22 C23 . . . . 3.4(3) no
C3 C21 C26 C25 . . . . 178.2(2) no
C22 C21 C26 C25 . . . . -3.6(3) no
C21 C22 C23 C24 . . . . -1.5(4) no
C22 C23 C24 C25 . . . . -0.3(4) no
C23 C24 C25 C26 . . . . 0.0(4) no
C24 C25 C26 C21 . . . . 2.0(4) no

loop_
_cod_related_entry_id
_cod_related_entry_database
_cod_related_entry_code
1 ChemSpider 4444746
